data_7236578
loop_
_publ_author_name
'Kumar, Dheeraj'
'Imler, Gregory H.'
'Parrish, Damon A.'
'Shreeve, Jean'ne M.'

_publ_section_title
;
 3,4,5-Trinitro-1-(nitromethyl)-1H-pyrazole (TNNMP): a perchlorate free
 high energy density oxidizer with high thermal stability
;
_journal_issue 21
_journal_name_full 'Journal of Materials Chemistry A'
_journal_page_first 10437
_journal_paper_doi 10.1039/C7TA02585H
_journal_volume 5
_journal_year 2017
_chemical_formula_moiety 'C4 H2 N6 O8'
_chemical_formula_sum 'C4 H2 N6 O8'
_chemical_formula_weight 262.12
_chemical_name_common TNNMP
_chemical_name_systematic 3,4,5-Trinitro-1-(nitromethyl)-1H-pyrazole
_chemical_properties_physical ', Impact and Friction sensitive'
_space_group_crystal_system monoclinic
_space_group_IT_number 14
_space_group_name_Hall '-P 2ybc'
_space_group_name_H-M_alt 'P 1 21/c 1'
_atom_sites_solution_hydrogens geom
_audit_creation_method SHELXL-2014/7
_audit_update_record
;
2017-03-07 deposited with the CCDC.
2017-05-08 downloaded from the CCDC.
;
_cell_angle_alpha 90
_cell_angle_beta 108.2550(10)
_cell_angle_gamma 90
_cell_formula_units_Z 4
_cell_length_a 6.0874(2)
_cell_length_b 19.3210(8)
_cell_length_c 8.3437(3)
_cell_measurement_reflns_used 7284
_cell_measurement_temperature 150(2)
_cell_measurement_theta_max 29.985
_cell_measurement_theta_min 2.779
_cell_volume 931.95(6)
_computing_cell_refinement 'Bruker APEX3 v2015.5-2 (Bruker, 2015)'
_computing_data_collection 'Bruker APEX3 v2015.5-2 (Bruker, 2015)'
_computing_data_reduction
;
Bruker SAINT v8.34A (Bruker, 2013), Bruker XPREP v2014/2 (Bruker, 2014)
;
_computing_molecular_graphics 'Bruker SHELXTL v2014/7 (Bruker, 2014)'
_computing_publication_material 'Bruker SHELXTL v2014/7 (Bruker, 2014)'
_computing_structure_refinement 'SHELXL-2014/7 (Sheldrick, 2014)'
_computing_structure_solution 'Bruker SHELXTL v2014/7 (Bruker, 2014)'
_diffrn_ambient_temperature 150(2)
_diffrn_measured_fraction_theta_full 0.999
_diffrn_measured_fraction_theta_max 0.970
_diffrn_measurement_device_type 'Bruker SMART APEX II CCD'
_diffrn_measurement_method '\w scans'
_diffrn_radiation_monochromator graphite
_diffrn_radiation_source 'fine focus sealed tube'
_diffrn_radiation_type MoK\a
_diffrn_radiation_wavelength 0.71073
_diffrn_reflns_av_R_equivalents 0.0151
_diffrn_reflns_av_unetI/netI 0.0119
_diffrn_reflns_Laue_measured_fraction_full 0.999
_diffrn_reflns_Laue_measured_fraction_max 0.970
_diffrn_reflns_limit_h_max 8
_diffrn_reflns_limit_h_min -7
_diffrn_reflns_limit_k_max 26
_diffrn_reflns_limit_k_min -26
_diffrn_reflns_limit_l_max 11
_diffrn_reflns_limit_l_min -11
_diffrn_reflns_number 10890
_diffrn_reflns_point_group_measured_fraction_full 0.999
_diffrn_reflns_point_group_measured_fraction_max 0.970
_diffrn_reflns_theta_full 25.242
_diffrn_reflns_theta_max 30.019
_diffrn_reflns_theta_min 2.108
_exptl_absorpt_coefficient_mu 0.182
_exptl_absorpt_correction_T_max 0.7460
_exptl_absorpt_correction_T_min 0.6910
_exptl_absorpt_correction_type multi-scan
_exptl_absorpt_process_details 'SADABS v2014/5 (Bruker, 2008)'
_exptl_crystal_colour 'clear colorless'
_exptl_crystal_density_diffrn 1.868
_exptl_crystal_description chunk
_exptl_crystal_F_000 528
_exptl_crystal_recrystallization_method 'Re-crystallisation from solvent: Acetonitrile/Methanol/Ethanol'
_exptl_crystal_size_max 0.439
_exptl_crystal_size_mid 0.270
_exptl_crystal_size_min 0.118
_refine_diff_density_max 0.377
_refine_diff_density_min -0.327
_refine_diff_density_rms 0.059
_refine_ls_extinction_method none
_refine_ls_goodness_of_fit_ref 1.047
_refine_ls_hydrogen_treatment constr
_refine_ls_matrix_type full
_refine_ls_number_parameters 163
_refine_ls_number_reflns 2647
_refine_ls_number_restraints 0
_refine_ls_restrained_S_all 1.047
_refine_ls_R_factor_all 0.0354
_refine_ls_R_factor_gt 0.0325
_refine_ls_shift/su_max 0.001
_refine_ls_shift/su_mean 0.000
_refine_ls_structure_factor_coef Fsqd
_refine_ls_weighting_details 'w=1/[\s^2^(Fo^2^)+(0.0411P)^2^+0.3316P] where P=(Fo^2^+2Fc^2^)/3'
_refine_ls_weighting_scheme calc
_refine_ls_wR_factor_gt 0.0825
_refine_ls_wR_factor_ref 0.0849
_reflns_Friedel_coverage 0.000
_reflns_number_gt 2423
_reflns_number_total 2647
_reflns_threshold_expression 'I > 2\s(I)'
_cod_data_source_file c7ta02585h2.cif
_cod_data_source_block compd3
_cod_original_sg_symbol_H-M 'P 21/c'
_cod_database_code 7236578
_shelx_shelxl_version_number 2014/7
_shelx_space_group_comment
;
The symmetry employed for this shelxl refinement is uniquely defined
by the following loop, which should always be used as a source of
symmetry information in preference to the above space-group names.
They are only intended as comments.
;
_shelx_estimated_absorpt_t_min 0.924
_shelx_estimated_absorpt_t_max 0.979

loop_
_space_group_symop_operation_xyz
'x, y, z'
'-x, y+1/2, -z+1/2'
'-x, -y, -z'
'x, -y-1/2, z-1/2'

loop_
_atom_site_label
_atom_site_type_symbol
_atom_site_fract_x
_atom_site_fract_y
_atom_site_fract_z
_atom_site_U_iso_or_equiv
_atom_site_adp_type
_atom_site_occupancy
_atom_site_site_symmetry_order
_atom_site_calc_flag
_atom_site_refinement_flags_posn
_atom_site_refinement_flags_adp
O1 O -0.23875(14) 0.50149(5) 0.55120(11) 0.03311(19) Uani 1 1 d . .
O2 O -0.20915(17) 0.48546(5) 0.81378(11) 0.0381(2) Uani 1 1 d . .
N3 N -0.15753(15) 0.47328(4) 0.68736(11) 0.02178(17) Uani 1 1 d . .
C4 C 0.02108(17) 0.41811(5) 0.69363(11) 0.01965(18) Uani 1 1 d . .
H2 H -0.0522 0.3794 0.6181 0.024 Uiso 1 1 calc R U
H3 H 0.1448 0.4376 0.6535 0.024 Uiso 1 1 calc R U
N5 N 0.11971(13) 0.39279(4) 0.86342(9) 0.01649(15) Uani 1 1 d . .
C6 C 0.02855(16) 0.35151(4) 0.95863(11) 0.01695(17) Uani 1 1 d . .
N7 N -0.19998(15) 0.32189(4) 0.90043(11) 0.02207(17) Uani 1 1 d . .
O8 O -0.31420(15) 0.33070(6) 0.75304(11) 0.0398(2) Uani 1 1 d . .
O9 O -0.26021(14) 0.28987(4) 1.00633(10) 0.02927(18) Uani 1 1 d . .
C10 C 0.19397(16) 0.34347(4) 1.11275(11) 0.01685(17) Uani 1 1 d . .
N11 N 0.17793(15) 0.30143(5) 1.25369(11) 0.02441(18) Uani 1 1 d . .
O12 O 0.1362(2) 0.33098(6) 1.36898(12) 0.0507(3) Uani 1 1 d . .
O13 O 0.20948(19) 0.23987(5) 1.24356(12) 0.0430(2) Uani 1 1 d . .
C14 C 0.37997(15) 0.38228(5) 1.09809(11) 0.01694(17) Uani 1 1 d . .
N15 N 0.60121(15) 0.39243(4) 1.22600(10) 0.02181(17) Uani 1 1 d . .
O16 O 0.62802(15) 0.36063(5) 1.35822(10) 0.0342(2) Uani 1 1 d . .
O17 O 0.74157(13) 0.43052(4) 1.19380(11) 0.02972(18) Uani 1 1 d . .
N18 N 0.33643(13) 0.41213(4) 0.94899(10) 0.01745(16) Uani 1 1 d . .

loop_
_atom_site_aniso_label
_atom_site_aniso_U_11
_atom_site_aniso_U_22
_atom_site_aniso_U_33
_atom_site_aniso_U_23
_atom_site_aniso_U_13
_atom_site_aniso_U_12
O1 0.0274(4) 0.0378(4) 0.0319(4) 0.0175(3) 0.0060(3) 0.0062(3)
O2 0.0494(5) 0.0381(5) 0.0315(4) 0.0009(3) 0.0197(4) 0.0184(4)
N3 0.0219(4) 0.0200(4) 0.0230(4) 0.0029(3) 0.0063(3) 0.0010(3)
C4 0.0227(4) 0.0224(4) 0.0140(4) 0.0020(3) 0.0060(3) 0.0037(3)
N5 0.0182(3) 0.0166(3) 0.0147(3) 0.0005(3) 0.0052(3) -0.0003(3)
C6 0.0187(4) 0.0156(4) 0.0173(4) -0.0006(3) 0.0068(3) -0.0012(3)
N7 0.0204(4) 0.0224(4) 0.0233(4) -0.0024(3) 0.0066(3) -0.0039(3)
O8 0.0294(4) 0.0585(6) 0.0248(4) 0.0014(4) -0.0009(3) -0.0153(4)
O9 0.0273(4) 0.0290(4) 0.0339(4) 0.0030(3) 0.0130(3) -0.0076(3)
C10 0.0204(4) 0.0147(4) 0.0165(4) 0.0014(3) 0.0073(3) 0.0008(3)
N11 0.0227(4) 0.0285(4) 0.0228(4) 0.0099(3) 0.0083(3) 0.0014(3)
O12 0.0706(7) 0.0624(7) 0.0309(5) 0.0154(4) 0.0328(5) 0.0243(5)
O13 0.0612(6) 0.0225(4) 0.0429(5) 0.0136(4) 0.0129(4) -0.0011(4)
C14 0.0179(4) 0.0157(4) 0.0168(4) 0.0001(3) 0.0048(3) 0.0003(3)
N15 0.0206(4) 0.0215(4) 0.0207(4) 0.0000(3) 0.0026(3) -0.0009(3)
O16 0.0322(4) 0.0420(5) 0.0213(4) 0.0086(3) -0.0016(3) -0.0057(3)
O17 0.0220(3) 0.0297(4) 0.0348(4) 0.0019(3) 0.0050(3) -0.0075(3)
N18 0.0176(3) 0.0167(3) 0.0181(3) 0.0001(3) 0.0056(3) -0.0004(3)

loop_
_atom_type_symbol
_atom_type_description
_atom_type_scat_dispersion_real
_atom_type_scat_dispersion_imag
_atom_type_scat_source
C C 0.0033 0.0016 'International Tables Vol C Tables 4.2.6.8 and 6.1.1.4'
H H 0.0000 0.0000 'International Tables Vol C Tables 4.2.6.8 and 6.1.1.4'
N N 0.0061 0.0033 'International Tables Vol C Tables 4.2.6.8 and 6.1.1.4'
O O 0.0106 0.0060 'International Tables Vol C Tables 4.2.6.8 and 6.1.1.4'

loop_
_geom_angle_atom_site_label_1
_geom_angle_atom_site_label_2
_geom_angle_atom_site_label_3
_geom_angle
O2 N3 O1 125.75(9)
O2 N3 C4 119.05(8)
O1 N3 C4 115.19(8)
N5 C4 N3 110.32(7)
N5 C4 H2 109.6
N3 C4 H2 109.6
N5 C4 H3 109.6
N3 C4 H3 109.6
H2 C4 H3 108.1
N18 N5 C6 111.44(7)
N18 N5 C4 117.81(8)
C6 N5 C4 130.75(8)
N5 C6 C10 107.45(8)
N5 C6 N7 124.30(8)
C10 C6 N7 128.24(8)
O8 N7 O9 126.33(9)
O8 N7 C6 118.00(8)
O9 N7 C6 115.66(8)
C6 C10 C14 103.57(8)
C6 C10 N11 127.21(8)
C14 C10 N11 129.17(8)
O13 N11 O12 126.50(10)
O13 N11 C10 116.01(9)
O12 N11 C10 117.48(9)
N18 C14 C10 112.86(8)
N18 C14 N15 120.12(8)
C10 C14 N15 127.02(8)
O17 N15 O16 126.48(9)
O17 N15 C14 118.30(8)
O16 N15 C14 115.22(8)
C14 N18 N5 104.68(7)

loop_
_geom_bond_atom_site_label_1
_geom_bond_atom_site_label_2
_geom_bond_distance
O1 N3 1.2167(11)
O2 N3 1.2142(12)
N3 C4 1.5118(12)
C4 N5 1.4401(11)
C4 H2 0.9900
C4 H3 0.9900
N5 N18 1.3415(11)
N5 C6 1.3606(11)
C6 C10 1.3713(12)
C6 N7 1.4406(12)
N7 O8 1.2203(12)
N7 O9 1.2251(11)
C10 C14 1.3950(12)
C10 N11 1.4574(11)
N11 O13 1.2120(13)
N11 O12 1.2120(13)
C14 N18 1.3206(11)
C14 N15 1.4460(12)
N15 O17 1.2197(12)
N15 O16 1.2282(11)

loop_
_geom_torsion_atom_site_label_1
_geom_torsion_atom_site_label_2
_geom_torsion_atom_site_label_3
_geom_torsion_atom_site_label_4
_geom_torsion
O2 N3 C4 N5 -5.67(13)
O1 N3 C4 N5 174.87(8)
N3 C4 N5 N18 -106.59(9)
N3 C4 N5 C6 72.51(12)
N18 N5 C6 C10 -0.25(10)
C4 N5 C6 C10 -179.39(9)
N18 N5 C6 N7 -179.14(8)
C4 N5 C6 N7 1.72(15)
N5 C6 N7 O8 4.82(14)
C10 C6 N7 O8 -173.83(10)
N5 C6 N7 O9 -175.18(9)
C10 C6 N7 O9 6.17(14)
N5 C6 C10 C14 0.10(10)
N7 C6 C10 C14 178.94(9)
N5 C6 C10 N11 -177.49(8)
N7 C6 C10 N11 1.34(16)
C6 C10 N11 O13 79.25(13)
C14 C10 N11 O13 -97.73(13)
C6 C10 N11 O12 -101.17(13)
C14 C10 N11 O12 81.85(13)
C6 C10 C14 N18 0.07(10)
N11 C10 C14 N18 177.60(9)
C6 C10 C14 N15 179.23(9)
N11 C10 C14 N15 -3.24(15)
N18 C14 N15 O17 2.09(13)
C10 C14 N15 O17 -177.02(9)
N18 C14 N15 O16 -177.58(9)
C10 C14 N15 O16 3.31(14)
C10 C14 N18 N5 -0.22(10)
N15 C14 N18 N5 -179.44(8)
C6 N5 N18 C14 0.29(10)
C4 N5 N18 C14 179.55(8)
